data_4108441
loop_
_publ_author_name
'Kolupula Srinivas'
'Brice Kauffmann'
'Christel Dolain'
'Jean-Michel L\'eger'
'L\'eon Ghosez'
'Ivan Huc'

_publ_section_title
;
 Remote Substituent Effects and Regioselective Enhancement of
 Electrophilic Substitutions in Helical Aromatic Oligoamides
;
_journal_name_full 'Journal of the American Chemical Society'
_journal_page_first 13210
_journal_page_last 13211
_journal_paper_doi 10.1021/ja805178j
_journal_volume 130
_journal_year 2008
_chemical_formula_sum 'C31 H31 Br Cl2 N4 O5'
_chemical_formula_weight 690.41
_chemical_name_systematic
; 
 ? 
;
_space_group_IT_number 2
_symmetry_cell_setting triclinic
_symmetry_space_group_name_Hall '-P 1'
_symmetry_space_group_name_H-M 'P -1'
_atom_sites_solution_hydrogens geom
_atom_sites_solution_primary direct
_atom_sites_solution_secondary difmap
_audit_creation_method SHELXL-97
_cell_angle_alpha 89.37
_cell_angle_beta 78.23
_cell_angle_gamma 78.19
_cell_formula_units_Z 2
_cell_length_a 8.498
_cell_length_b 11.409
_cell_length_c 17.093
_cell_measurement_temperature 213(2)
_cell_volume 1587.224
_computing_structure_refinement 'SHELXL-97 (Sheldrick, 1997)'
_computing_structure_solution 'SHELXD-97 (Sheldrick, 1990)'
_diffrn_ambient_temperature 213(2)
_diffrn_measured_fraction_theta_full 0.885
_diffrn_measured_fraction_theta_max 0.885
_diffrn_radiation_source 'rotating anode'
_diffrn_radiation_type CuK\a
_diffrn_radiation_wavelength 1.54178
_diffrn_reflns_av_R_equivalents 0.0591
_diffrn_reflns_av_sigmaI/netI 0.0404
_diffrn_reflns_limit_h_max 10
_diffrn_reflns_limit_h_min -8
_diffrn_reflns_limit_k_max 13
_diffrn_reflns_limit_k_min -13
_diffrn_reflns_limit_l_max 20
_diffrn_reflns_limit_l_min -20
_diffrn_reflns_number 22184
_diffrn_reflns_theta_full 72.39
_diffrn_reflns_theta_max 72.39
_diffrn_reflns_theta_min 2.64
_exptl_absorpt_coefficient_mu 3.692
_exptl_crystal_density_diffrn 1.445
_exptl_crystal_F_000 708
_exptl_crystal_size_max 0.5
_exptl_crystal_size_mid 0.3
_exptl_crystal_size_min 0.2
_refine_diff_density_max 0.552
_refine_diff_density_min -0.572
_refine_diff_density_rms 0.137
_refine_ls_extinction_coef 0.0020(5)
_refine_ls_extinction_expression Fc^*^=kFc[1+0.001xFc^2^\l^3^/sin(2\q)]^-1/4^
_refine_ls_extinction_method SHELXL
_refine_ls_goodness_of_fit_ref 1.011
_refine_ls_hydrogen_treatment constr
_refine_ls_matrix_type full
_refine_ls_number_parameters 389
_refine_ls_number_reflns 5560
_refine_ls_number_restraints 0
_refine_ls_restrained_S_all 1.011
_refine_ls_R_factor_all 0.0641
_refine_ls_R_factor_gt 0.0575
_refine_ls_shift/su_max 0.000
_refine_ls_shift/su_mean 0.000
_refine_ls_structure_factor_coef Fsqd
_refine_ls_weighting_details 'calc w=1/[\s^2^(Fo^2^)+(0.1646P)^2^+0.4327P] where P=(Fo^2^+2Fc^2^)/3'
_refine_ls_weighting_scheme calc
_refine_ls_wR_factor_gt 0.1952
_refine_ls_wR_factor_ref 0.2139
_reflns_number_gt 5331
_reflns_number_total 5560
_reflns_threshold_expression >2sigma(I)
_cod_data_source_file ja805178j_si_007.cif
_cod_data_source_block sk22-1
_cod_original_cell_volume 1587.2
_cod_database_code 4108441

loop_
_symmetry_equiv_pos_as_xyz
'x, y, z'
'-x, -y, -z'

loop_
_atom_site_label
_atom_site_type_symbol
_atom_site_fract_x
_atom_site_fract_y
_atom_site_fract_z
_atom_site_U_iso_or_equiv
_atom_site_adp_type
_atom_site_occupancy
_atom_site_symmetry_multiplicity
_atom_site_calc_flag
_atom_site_refinement_flags
Br1 Br 0.87277(5) 0.03666(3) 0.22909(2) 0.0679(2) Uani 1 1 d .
N5 N 0.7834(3) 0.44670(19) 0.47104(12) 0.0422(5) Uani 1 1 d .
H5 H 0.8457 0.4979 0.4603 0.051 Uiso 1 1 calc R
O7 O 1.1362(3) 0.64416(18) 0.30186(12) 0.0534(5) Uani 1 1 d .
O4 O 0.4562(2) 0.68390(17) 0.79502(10) 0.0497(5) Uani 1 1 d .
O9 O 0.5769(3) 0.39637(19) 0.56357(13) 0.0627(6) Uani 1 1 d .
C1 C 0.7678(4) 0.1614(3) 0.37418(19) 0.0521(7) Uani 1 1 d .
H1 H 0.7225 0.0943 0.3867 0.063 Uiso 1 1 calc R
N4 N 0.9719(3) 0.46187(18) 0.32594(12) 0.0404(5) Uani 1 1 d .
O8 O 1.0648(3) 0.19969(18) 0.14560(11) 0.0543(5) Uani 1 1 d .
N6 N 0.7381(3) 0.65756(19) 0.56270(12) 0.0404(5) Uani 1 1 d .
C2 C 0.5437(3) 0.6705(2) 0.71887(14) 0.0422(6) Uani 1 1 d .
C3 C 0.9062(3) 0.3617(2) 0.33807(15) 0.0395(6) Uani 1 1 d .
C4 C 0.7193(3) 0.7539(2) 0.61306(14) 0.0385(6) Uani 1 1 d .
O6 O 1.2034(4) 0.6007(2) 0.17134(14) 0.0838(9) Uani 1 1 d .
C6 C 0.6705(4) 0.4637(2) 0.54007(15) 0.0450(6) Uani 1 1 d .
C7 C 0.7894(4) 0.9468(2) 0.63537(17) 0.0493(7) Uani 1 1 d .
H7 H 0.8449 1.0072 0.6170 0.059 Uiso 1 1 calc R
C8 C 1.0975(4) 0.3881(3) 0.19213(16) 0.0468(6) Uani 1 1 d .
H8 H 1.1625 0.4011 0.1434 0.056 Uiso 1 1 calc R
C9 C 0.6236(3) 0.7653(2) 0.69186(14) 0.0404(6) Uani 1 1 d .
C10 C 0.3841(4) 0.5858(3) 0.82779(16) 0.0482(7) Uani 1 1 d .
H10A H 0.4689 0.5145 0.8277 0.058 Uiso 1 1 calc R
H10B H 0.3085 0.5685 0.7961 0.058 Uiso 1 1 calc R
C11 C 1.0620(3) 0.4726(2) 0.25544(15) 0.0427(6) Uani 1 1 d .
C12 C 1.0353(4) 0.2857(2) 0.20290(16) 0.0448(6) Uani 1 1 d .
C13 C 0.8005(3) 0.8491(2) 0.58599(15) 0.0420(6) Uani 1 1 d .
C14 C 1.1384(4) 0.5805(2) 0.23808(17) 0.0508(7) Uani 1 1 d .
C15 C 0.8955(4) 0.8453(2) 0.50620(16) 0.0467(6) Uani 1 1 d .
C16 C 0.7416(4) 0.2518(3) 0.43233(17) 0.0500(7) Uani 1 1 d .
H16 H 0.6794 0.2443 0.4829 0.060 Uiso 1 1 calc R
C17 C 1.1640(5) 0.2164(3) 0.06947(17) 0.0623(8) Uani 1 1 d .
H17A H 1.2735 0.2215 0.0755 0.075 Uiso 1 1 calc R
H17B H 1.1159 0.2901 0.0468 0.075 Uiso 1 1 calc R
C18 C 0.6948(4) 0.9546(3) 0.71276(17) 0.0518(7) Uani 1 1 d .
H18 H 0.6884 1.0203 0.7459 0.062 Uiso 1 1 calc R
C20 C 0.6598(3) 0.5729(2) 0.59177(14) 0.0410(6) Uani 1 1 d .
C21 C 0.5607(3) 0.5749(2) 0.66910(15) 0.0439(6) Uani 1 1 d .
H21 H 0.5083 0.5122 0.6855 0.053 Uiso 1 1 calc R
C22 C 0.6115(4) 0.8672(2) 0.74066(16) 0.0477(6) Uani 1 1 d .
H22 H 0.5466 0.8747 0.7919 0.057 Uiso 1 1 calc R
C23 C 0.8074(3) 0.3521(2) 0.41534(15) 0.0413(6) Uani 1 1 d .
C24 C 1.2207(5) 0.7437(3) 0.2878(2) 0.0679(10) Uani 1 1 d .
H24A H 1.2125 0.7847 0.3377 0.102 Uiso 1 1 calc R
H24B H 1.1710 0.7983 0.2524 0.102 Uiso 1 1 calc R
H24C H 1.3343 0.7138 0.2641 0.102 Uiso 1 1 calc R
C25 C 0.8580(4) 0.1690(2) 0.29948(17) 0.0475(6) Uani 1 1 d .
C26 C 0.2936(4) 0.6226(3) 0.91251(17) 0.0542(7) Uani 1 1 d .
H26 H 0.2049 0.6918 0.9105 0.065 Uiso 1 1 calc R
C27 C 0.9333(3) 0.2688(2) 0.27792(15) 0.0419(6) Uani 1 1 d .
C28 C 0.4045(5) 0.6578(4) 0.9622(2) 0.0735(10) Uani 1 1 d .
H28A H 0.3429 0.6810 1.0153 0.110 Uiso 1 1 calc R
H28B H 0.4488 0.7238 0.9384 0.110 Uiso 1 1 calc R
H28C H 0.4927 0.5910 0.9646 0.110 Uiso 1 1 calc R
C29 C 0.2169(5) 0.5187(4) 0.9482(2) 0.0720(10) Uani 1 1 d .
H29A H 0.1585 0.5400 1.0020 0.108 Uiso 1 1 calc R
H29B H 0.3019 0.4488 0.9482 0.108 Uiso 1 1 calc R
H29C H 0.1421 0.5020 0.9166 0.108 Uiso 1 1 calc R
C31 C 1.1728(6) 0.1112(4) 0.0153(2) 0.0870(13) Uani 1 1 d .
H31 H 1.0604 0.1060 0.0124 0.104 Uiso 1 1 calc R
C32 C 1.2523(8) -0.0035(5) 0.0466(4) 0.125(2) Uani 1 1 d .
H32A H 1.2541 -0.0687 0.0113 0.188 Uiso 1 1 calc R
H32B H 1.1913 -0.0154 0.0988 0.188 Uiso 1 1 calc R
H32C H 1.3627 -0.0001 0.0499 0.188 Uiso 1 1 calc R
C33 C 1.2614(10) 0.1372(6) -0.0673(3) 0.146(3) Uani 1 1 d .
H33A H 1.2688 0.0716 -0.1035 0.219 Uiso 1 1 calc R
H33B H 1.3699 0.1471 -0.0650 0.219 Uiso 1 1 calc R
H33C H 1.2016 0.2093 -0.0856 0.219 Uiso 1 1 calc R
N3 N 0.9701(4) 0.8501(3) 0.44319(16) 0.0673(8) Uani 1 1 d .
Cl2 Cl 0.56404(12) 0.87009(9) 0.40581(7) 0.0795(3) Uani 1 1 d .
Cl1 Cl 0.69748(17) 0.72112(13) 0.26000(7) 0.0972(4) Uani 1 1 d .
C30 C 0.7004(4) 0.7395(3) 0.3613(2) 0.0632(8) Uani 1 1 d .
H30A H 0.8109 0.7430 0.3664 0.076 Uiso 1 1 calc R
H30B H 0.6712 0.6704 0.3897 0.076 Uiso 1 1 calc R

loop_
_atom_site_aniso_label
_atom_site_aniso_U_11
_atom_site_aniso_U_22
_atom_site_aniso_U_33
_atom_site_aniso_U_23
_atom_site_aniso_U_13
_atom_site_aniso_U_12
Br1 0.0825(4) 0.0511(3) 0.0749(3) -0.01688(19) -0.0105(2) -0.0292(2)
N5 0.0503(13) 0.0377(10) 0.0426(10) 0.0041(8) -0.0054(9) -0.0223(9)
O7 0.0626(13) 0.0422(10) 0.0556(11) -0.0006(8) 0.0021(9) -0.0252(9)
O4 0.0585(12) 0.0466(10) 0.0407(9) 0.0034(8) 0.0053(8) -0.0188(9)
O9 0.0764(15) 0.0560(12) 0.0581(11) -0.0050(9) 0.0103(10) -0.0432(11)
C1 0.0545(17) 0.0409(14) 0.0664(17) 0.0033(12) -0.0134(13) -0.0213(12)
N4 0.0445(12) 0.0352(10) 0.0433(10) 0.0032(8) -0.0078(9) -0.0132(9)
O8 0.0640(13) 0.0514(11) 0.0482(10) -0.0118(8) -0.0072(9) -0.0166(9)
N6 0.0453(12) 0.0393(11) 0.0409(10) 0.0058(8) -0.0090(8) -0.0188(9)
C2 0.0422(14) 0.0460(13) 0.0385(11) 0.0071(10) -0.0037(10) -0.0142(11)
C3 0.0421(14) 0.0369(12) 0.0423(12) 0.0045(9) -0.0112(10) -0.0121(10)
C4 0.0406(14) 0.0383(12) 0.0406(12) 0.0062(9) -0.0099(10) -0.0160(10)
O6 0.124(2) 0.0787(17) 0.0513(12) 0.0007(11) 0.0157(13) -0.0590(16)
C6 0.0515(16) 0.0444(13) 0.0432(12) 0.0050(10) -0.0082(11) -0.0212(11)
C7 0.0588(17) 0.0400(13) 0.0540(14) 0.0053(11) -0.0106(12) -0.0222(12)
C8 0.0488(16) 0.0490(14) 0.0435(12) -0.0020(11) -0.0080(11) -0.0135(12)
C9 0.0424(14) 0.0408(12) 0.0403(12) 0.0051(9) -0.0091(10) -0.0133(10)
C10 0.0487(16) 0.0512(15) 0.0450(13) 0.0101(11) -0.0027(11) -0.0183(12)
C11 0.0449(15) 0.0397(13) 0.0452(12) 0.0038(10) -0.0076(11) -0.0142(11)
C12 0.0467(15) 0.0415(13) 0.0475(13) -0.0027(10) -0.0135(11) -0.0084(11)
C13 0.0476(15) 0.0389(12) 0.0447(12) 0.0083(10) -0.0120(11) -0.0186(11)
C14 0.0547(17) 0.0440(14) 0.0512(14) 0.0024(11) 0.0012(12) -0.0170(12)
C15 0.0537(16) 0.0435(14) 0.0491(14) 0.0073(11) -0.0085(12) -0.0263(12)
C16 0.0558(17) 0.0450(14) 0.0524(14) 0.0055(11) -0.0058(12) -0.0234(12)
C17 0.075(2) 0.068(2) 0.0438(14) -0.0104(13) -0.0052(14) -0.0199(16)
C18 0.0656(19) 0.0421(14) 0.0492(14) -0.0040(11) -0.0063(13) -0.0201(13)
C20 0.0446(14) 0.0426(13) 0.0401(12) 0.0067(10) -0.0082(10) -0.0194(11)
C21 0.0498(15) 0.0413(13) 0.0416(12) 0.0062(10) -0.0046(11) -0.0169(11)
C22 0.0588(17) 0.0418(13) 0.0432(12) 0.0010(10) -0.0057(11) -0.0170(12)
C23 0.0446(14) 0.0389(12) 0.0436(12) 0.0032(9) -0.0094(10) -0.0155(10)
C24 0.072(2) 0.0502(17) 0.078(2) -0.0064(15) 0.0130(17) -0.0341(15)
C25 0.0506(16) 0.0411(13) 0.0562(15) -0.0019(11) -0.0161(12) -0.0164(11)
C26 0.0493(16) 0.0640(17) 0.0471(14) 0.0102(12) 0.0002(12) -0.0172(13)
C27 0.0446(14) 0.0367(12) 0.0478(13) 0.0005(10) -0.0138(11) -0.0117(10)
C28 0.087(3) 0.084(2) 0.0518(16) 0.0085(15) -0.0079(16) -0.031(2)
C29 0.071(2) 0.096(3) 0.0552(17) 0.0252(17) -0.0042(15) -0.0413(19)
C31 0.108(3) 0.082(3) 0.066(2) -0.0281(19) -0.007(2) -0.017(2)
C32 0.127(5) 0.080(3) 0.140(5) -0.041(3) 0.025(4) -0.006(3)
C33 0.231(8) 0.134(5) 0.059(2) -0.039(3) 0.012(3) -0.044(5)
N3 0.082(2) 0.0749(18) 0.0509(14) 0.0045(12) 0.0016(13) -0.0451(16)
Cl2 0.0632(6) 0.0592(5) 0.1108(8) 0.0153(5) -0.0042(5) -0.0151(4)
Cl1 0.1056(9) 0.1247(10) 0.0704(6) 0.0143(6) -0.0320(6) -0.0317(7)
C30 0.0574(19) 0.0652(19) 0.0712(19) 0.0116(15) -0.0166(15) -0.0196(15)

loop_
_atom_type_symbol
_atom_type_description
_atom_type_scat_dispersion_real
_atom_type_scat_dispersion_imag
_atom_type_scat_source
C C 0.0181 0.0091 'International Tables Vol C Tables 4.2.6.8 and 6.1.1.4'
H H 0.0000 0.0000 'International Tables Vol C Tables 4.2.6.8 and 6.1.1.4'
N N 0.0311 0.0180 'International Tables Vol C Tables 4.2.6.8 and 6.1.1.4'
O O 0.0492 0.0322 'International Tables Vol C Tables 4.2.6.8 and 6.1.1.4'
Cl Cl 0.3639 0.7018 'International Tables Vol C Tables 4.2.6.8 and 6.1.1.4'
Br Br -0.6763 1.2805 'International Tables Vol C Tables 4.2.6.8 and 6.1.1.4'

loop_
_geom_angle_atom_site_label_1
_geom_angle_atom_site_label_2
_geom_angle_atom_site_label_3
_geom_angle
C6 N5 C23 125.2(2)
C14 O7 C24 115.5(2)
C2 O4 C10 117.6(2)
C25 C1 C16 121.6(3)
C11 N4 C3 117.5(2)
C12 O8 C17 118.4(2)
C20 N6 C4 115.7(2)
O4 C2 C21 125.3(2)
O4 C2 C9 115.3(2)
C21 C2 C9 119.5(2)
N4 C3 C23 116.5(2)
N4 C3 C27 123.2(2)
C23 C3 C27 120.3(2)
N6 C4 C9 123.8(2)
N6 C4 C13 119.0(2)
C9 C4 C13 117.2(2)
O9 C6 N5 124.3(3)
O9 C6 C20 118.1(2)
N5 C6 C20 117.7(2)
C13 C7 C18 119.9(2)
C12 C8 C11 119.2(2)
C22 C9 C4 120.5(2)
C22 C9 C2 122.3(2)
C4 C9 C2 117.2(2)
O4 C10 C26 107.4(2)
N4 C11 C8 124.6(2)
N4 C11 C14 120.2(2)
C8 C11 C14 115.1(2)
O8 C12 C8 123.0(2)
O8 C12 C27 117.7(2)
C8 C12 C27 119.3(2)
C7 C13 C4 121.3(2)
C7 C13 C15 118.5(2)
C4 C13 C15 120.3(2)
O6 C14 O7 124.1(3)
O6 C14 C11 121.6(3)
O7 C14 C11 114.2(2)
N3 C15 C13 175.5(3)
C23 C16 C1 120.4(3)
O8 C17 C31 108.1(3)
C22 C18 C7 120.9(3)
N6 C20 C21 125.4(2)
N6 C20 C6 119.7(2)
C21 C20 C6 115.0(2)
C2 C21 C20 118.5(2)
C18 C22 C9 120.2(2)
C16 C23 N5 122.9(2)
C16 C23 C3 119.5(2)
N5 C23 C3 117.6(2)
C1 C25 C27 121.3(3)
C1 C25 Br1 114.2(2)
C27 C25 Br1 124.4(2)
C28 C26 C10 111.9(3)
C28 C26 C29 112.0(3)
C10 C26 C29 107.9(3)
C25 C27 C12 126.9(2)
C25 C27 C3 116.9(2)
C12 C27 C3 116.2(2)
C32 C31 C33 113.0(5)
C32 C31 C17 111.6(4)
C33 C31 C17 107.3(4)
Cl1 C30 Cl2 112.57(19)

loop_
_geom_bond_atom_site_label_1
_geom_bond_atom_site_label_2
_geom_bond_distance
Br1 C25 1.909(3)
N5 C6 1.348(3)
N5 C23 1.402(3)
O7 C14 1.311(4)
O7 C24 1.457(3)
O4 C2 1.354(3)
O4 C10 1.439(3)
O9 C6 1.224(3)
C1 C25 1.361(4)
C1 C16 1.392(4)
N4 C11 1.309(3)
N4 C3 1.368(3)
O8 C12 1.344(3)
O8 C17 1.433(3)
N6 C20 1.320(3)
N6 C4 1.367(3)
C2 C21 1.356(4)
C2 C9 1.416(3)
C3 C23 1.429(3)
C3 C27 1.435(4)
C4 C9 1.416(3)
C4 C13 1.427(3)
O6 C14 1.204(3)
C6 C20 1.512(4)
C7 C13 1.381(4)
C7 C18 1.394(4)
C8 C12 1.373(4)
C8 C11 1.401(4)
C9 C22 1.412(4)
C10 C26 1.514(4)
C11 C14 1.506(4)
C12 C27 1.429(4)
C13 C15 1.432(3)
C15 N3 1.140(4)
C16 C23 1.377(4)
C17 C31 1.504(5)
C18 C22 1.366(4)
C20 C21 1.413(3)
C25 C27 1.426(4)
C26 C28 1.503(5)
C26 C29 1.530(4)
C31 C32 1.491(7)
C31 C33 1.516(6)
Cl2 C30 1.761(4)
Cl1 C30 1.752(4)

loop_
_geom_torsion_atom_site_label_1
_geom_torsion_atom_site_label_2
_geom_torsion_atom_site_label_3
_geom_torsion_atom_site_label_4
_geom_torsion
C10 O4 C2 C21 4.3(4)
C10 O4 C2 C9 -174.9(2)
C11 N4 C3 C23 -179.7(2)
C11 N4 C3 C27 0.8(4)
C20 N6 C4 C9 0.2(4)
C20 N6 C4 C13 179.9(2)
C23 N5 C6 O9 1.8(5)
C23 N5 C6 C20 -178.5(2)
N6 C4 C9 C22 179.3(2)
C13 C4 C9 C22 -0.3(4)
N6 C4 C9 C2 0.0(4)
C13 C4 C9 C2 -179.7(2)
O4 C2 C9 C22 -0.6(4)
C21 C2 C9 C22 -179.8(3)
O4 C2 C9 C4 178.7(2)
C21 C2 C9 C4 -0.5(4)
C2 O4 C10 C26 -179.9(2)
C3 N4 C11 C8 -0.9(4)
C3 N4 C11 C14 -179.9(2)
C12 C8 C11 N4 0.0(4)
C12 C8 C11 C14 179.0(3)
C17 O8 C12 C8 -0.8(4)
C17 O8 C12 C27 178.8(3)
C11 C8 C12 O8 -179.3(3)
C11 C8 C12 C27 1.1(4)
C18 C7 C13 C4 -1.2(4)
C18 C7 C13 C15 178.5(3)
N6 C4 C13 C7 -178.1(3)
C9 C4 C13 C7 1.6(4)
N6 C4 C13 C15 2.2(4)
C9 C4 C13 C15 -178.2(3)
C24 O7 C14 O6 -0.6(5)
C24 O7 C14 C11 175.3(3)
N4 C11 C14 O6 -170.1(3)
C8 C11 C14 O6 10.9(5)
N4 C11 C14 O7 13.9(4)
C8 C11 C14 O7 -165.1(3)
C7 C13 C15 N3 -20(4)
C4 C13 C15 N3 160(4)
C25 C1 C16 C23 -0.1(5)
C12 O8 C17 C31 -177.7(3)
C13 C7 C18 C22 -0.5(5)
C4 N6 C20 C21 0.0(4)
C4 N6 C20 C6 178.9(2)
O9 C6 C20 N6 -168.6(3)
N5 C6 C20 N6 11.7(4)
O9 C6 C20 C21 10.4(4)
N5 C6 C20 C21 -169.4(2)
O4 C2 C21 C20 -178.4(2)
C9 C2 C21 C20 0.7(4)
N6 C20 C21 C2 -0.5(4)
C6 C20 C21 C2 -179.4(2)
C7 C18 C22 C9 1.7(5)
C4 C9 C22 C18 -1.3(4)
C2 C9 C22 C18 178.0(3)
C1 C16 C23 N5 179.1(3)
C1 C16 C23 C3 -1.5(4)
C6 N5 C23 C16 -14.0(4)
C6 N5 C23 C3 166.5(2)
N4 C3 C23 C16 -178.0(3)
C27 C3 C23 C16 1.5(4)
N4 C3 C23 N5 1.4(4)
C27 C3 C23 N5 -179.0(2)
C16 C1 C25 C27 1.5(5)
C16 C1 C25 Br1 -178.5(3)
O4 C10 C26 C28 -56.2(3)
O4 C10 C26 C29 -179.8(3)
C1 C25 C27 C12 177.7(3)
Br1 C25 C27 C12 -2.3(4)
C1 C25 C27 C3 -1.4(4)
Br1 C25 C27 C3 178.63(19)
O8 C12 C27 C25 0.1(4)
C8 C12 C27 C25 179.7(3)
O8 C12 C27 C3 179.2(2)
C8 C12 C27 C3 -1.2(4)
N4 C3 C27 C25 179.4(2)
C23 C3 C27 C25 -0.1(4)
N4 C3 C27 C12 0.2(4)
C23 C3 C27 C12 -179.3(2)
O8 C17 C31 C32 -62.0(5)
O8 C17 C31 C33 173.6(5)

loop_
_cod_related_entry_id
_cod_related_entry_database
_cod_related_entry_code
1 ChemSpider 30660336
